data_7228223
loop_
_publ_author_name
'Carter, Damien J.'
'Raiteri, Paolo'
'Barnard, Keith R.'
'Gielink, Rhian'
'Mocerino, Mauro'
'Skelton, Brian W.'
'Vaughan, Jamila G.'
'Ogden, Mark I.'
'Rohl, Andrew L.'

_publ_section_title
;
 Difference Hirshfeld fingerprint plots: a tool for studying polymorphs
;
_journal_issue 16
_journal_name_full CrystEngComm
_journal_page_first 2207
_journal_paper_doi 10.1039/C6CE02535H
_journal_volume 19
_journal_year 2017
_chemical_formula_moiety 'C18 H20 Cu N2 O4'
_chemical_formula_sum 'C18 H20 Cu N2 O4'
_chemical_formula_weight 391.9
_chemical_name_systematic
;
 ?
;
_space_group_IT_number 2
_symmetry_cell_setting triclinic
_symmetry_space_group_name_Hall '-P 1'
_symmetry_space_group_name_H-M 'P -1'
_atom_sites_solution_hydrogens geom
_atom_sites_solution_primary direct
_atom_sites_solution_secondary difmap
_audit_creation_date 2013-05-27T12:14:44-00:00
_audit_creation_method 'WinGX routine CIF_UPDATE'
_audit_update_record
;
2016-11-25 deposited with the CCDC.
2017-03-28 downloaded from the CCDC.
;
_cell_angle_alpha 71.421(3)
_cell_angle_beta 79.600(3)
_cell_angle_gamma 85.781(2)
_cell_formula_units_Z 1
_cell_length_a 6.2388(2)
_cell_length_b 8.1434(2)
_cell_length_c 8.6344(3)
_cell_measurement_reflns_used 8968
_cell_measurement_temperature 150(2)
_cell_measurement_theta_max 40.161
_cell_measurement_theta_min 3.3
_cell_volume 408.92(2)
_computing_cell_refinement
;
        CrysAlisPro, Oxford Diffraction Ltd.,
        Version 1.171.33.52 (release 06-11-2009 CrysAlis171 .NET)
        (compiled Nov  6 2009,16:24:50)
;
_computing_data_collection
;
        CrysAlisPro, Oxford Diffraction Ltd.,
        Version 1.171.33.52 (release 06-11-2009 CrysAlis171 .NET)
        (compiled Nov  6 2009,16:24:50)
;
_computing_data_reduction
;
        CrysAlisPro, Oxford Diffraction Ltd.,
        Version 1.171.33.52 (release 06-11-2009 CrysAlis171 .NET)
        (compiled Nov  6 2009,16:24:50)
;
_computing_molecular_graphics 'OrtepII (Johnson, C. K. (1976)'
_computing_publication_material 'WinGX Farrugia, L. J. (1999)'
_computing_structure_refinement 'SHELXL-97 (Sheldrick, 2008)'
_diffrn_ambient_temperature 150(2)
_diffrn_detector_area_resol_mean 16.0009
_diffrn_measured_fraction_theta_full 1
_diffrn_measured_fraction_theta_max 0.979
_diffrn_measurement_device_type 'Oxford Diffraction Xcalibur diffractometer'
_diffrn_measurement_method '\w scans'
_diffrn_orient_matrix_UB_11 -0.0172956
_diffrn_orient_matrix_UB_12 0.0818068
_diffrn_orient_matrix_UB_13 -0.058099
_diffrn_orient_matrix_UB_21 0.0443125
_diffrn_orient_matrix_UB_22 -0.0331271
_diffrn_orient_matrix_UB_23 -0.0659085
_diffrn_orient_matrix_UB_31 -0.1053678
_diffrn_orient_matrix_UB_32 -0.0256246
_diffrn_orient_matrix_UB_33 -0.0021574
_diffrn_radiation_monochromator graphite
_diffrn_radiation_type MoK\a
_diffrn_radiation_wavelength 0.71073
_diffrn_reflns_av_R_equivalents 0.0294
_diffrn_reflns_av_unetI/netI 0.0286
_diffrn_reflns_limit_h_max 11
_diffrn_reflns_limit_h_min -11
_diffrn_reflns_limit_k_max 14
_diffrn_reflns_limit_k_min -14
_diffrn_reflns_limit_l_max 15
_diffrn_reflns_limit_l_min -15
_diffrn_reflns_number 19572
_diffrn_reflns_theta_full 40
_diffrn_reflns_theta_max 40.86
_diffrn_reflns_theta_min 3.03
_exptl_absorpt_coefficient_mu 1.362
_exptl_absorpt_correction_T_max 0.913
_exptl_absorpt_correction_T_min 0.79
_exptl_absorpt_correction_type analytical
_exptl_absorpt_process_details
;
     CrysAlisPro, Oxford Diffraction Ltd.,
Analytical numeric absorption correction using a multifaceted crystal
         model based on expressions derived by R.C. Clark & J.S.
        (Clark, R. C. & Reid, J. S. (1995). Acta Cryst. A51, 887-897

;
_exptl_crystal_colour brown
_exptl_crystal_density_diffrn 1.591
_exptl_crystal_density_method 'not measured'
_exptl_crystal_description rod
_exptl_crystal_F_000 203
_exptl_crystal_size_max 0.27
_exptl_crystal_size_mid 0.09
_exptl_crystal_size_min 0.07
_refine_diff_density_max 0.63
_refine_diff_density_min -0.437
_refine_diff_density_rms 0.079
_refine_ls_extinction_method none
_refine_ls_goodness_of_fit_ref 1.065
_refine_ls_hydrogen_treatment constr
_refine_ls_matrix_type full
_refine_ls_number_parameters 118
_refine_ls_number_reflns 5231
_refine_ls_number_restraints 0
_refine_ls_restrained_S_all 1.065
_refine_ls_R_factor_all 0.0363
_refine_ls_R_factor_gt 0.0324
_refine_ls_shift/su_max 0.001
_refine_ls_shift/su_mean 0
_refine_ls_structure_factor_coef Fsqd
_refine_ls_weighting_details 'calc w=1/[\s^2^(Fo^2^)+(0.0428P)^2^+0.0709P] where P=(Fo^2^+2Fc^2^)/3'
_refine_ls_weighting_scheme calc
_refine_ls_wR_factor_gt 0.0841
_refine_ls_wR_factor_ref 0.0865
_reflns_number_gt 4822
_reflns_number_total 5231
_reflns_threshold_expression I>2\s(I)
_cod_data_source_file c6ce02535h2.cif
_cod_data_source_block mojv118c_150k
_cod_original_sg_symbol_Hall '-p 1'
_cod_database_code 7228223

loop_
_symmetry_equiv_pos_as_xyz
'x, y, z'
'-x, -y, -z'

loop_
_atom_site_label
_atom_site_type_symbol
_atom_site_fract_x
_atom_site_fract_y
_atom_site_fract_z
_atom_site_U_iso_or_equiv
_atom_site_adp_type
_atom_site_occupancy
_atom_site_symmetry_multiplicity
_atom_site_calc_flag
_atom_site_refinement_flags
Cu1 Cu 0.5 0.5 0.5 0.01626(4) Uani 1 2 d S
C1 C 0.83892(14) 0.32131(11) 0.68349(10) 0.01695(13) Uani 1 1 d .
O1 O 0.65311(12) 0.41072(10) 0.67797(8) 0.02087(12) Uani 1 1 d .
C2 C 0.96347(14) 0.27719(11) 0.54693(10) 0.01671(12) Uani 1 1 d .
C21 C 0.90099(14) 0.32405(12) 0.38193(11) 0.01744(13) Uani 1 1 d .
C22 C 1.05131(16) 0.28123(15) 0.24284(12) 0.02320(16) Uani 1 1 d .
H22A H 1.0429 0.1574 0.2571 0.035 Uiso 1 1 calc R
H22B H 1.2011 0.3091 0.2437 0.035 Uiso 1 1 calc R
H22C H 1.008 0.3492 0.1369 0.035 Uiso 1 1 calc R
N21 N 0.71502(13) 0.40123(10) 0.35688(9) 0.01784(12) Uani 1 1 d .
O21 O 0.67007(12) 0.43436(11) 0.19680(9) 0.02306(13) Uani 1 1 d .
H21 H 0.5546 0.4939 0.1868 0.035 Uiso 1 1 calc R
C3 C 1.15941(15) 0.18145(12) 0.57221(12) 0.01938(14) Uani 1 1 d .
H3 H 1.2434 0.1512 0.4816 0.023 Uiso 1 1 calc R
C4 C 1.23572(15) 0.12920(12) 0.72193(12) 0.01925(14) Uani 1 1 d .
C41 C 1.44150(17) 0.02134(14) 0.74357(14) 0.02555(17) Uani 1 1 d .
H41A H 1.4079 -0.1013 0.7703 0.038 Uiso 1 1 calc R
H41B H 1.5034 0.0382 0.8338 0.038 Uiso 1 1 calc R
H41C H 1.5471 0.0569 0.6406 0.038 Uiso 1 1 calc R
C5 C 1.11075(15) 0.17585(12) 0.85358(11) 0.02015(14) Uani 1 1 d .
H5 H 1.1594 0.1433 0.9575 0.024 Uiso 1 1 calc R
C6 C 0.91786(15) 0.26852(13) 0.83457(11) 0.01978(14) Uani 1 1 d .
H6 H 0.8359 0.2975 0.9265 0.024 Uiso 1 1 calc R

loop_
_atom_site_aniso_label
_atom_site_aniso_U_11
_atom_site_aniso_U_22
_atom_site_aniso_U_33
_atom_site_aniso_U_23
_atom_site_aniso_U_13
_atom_site_aniso_U_12
Cu1 0.01585(6) 0.01923(7) 0.01457(6) -0.00669(5) -0.00321(4) 0.00241(4)
C1 0.0165(3) 0.0185(3) 0.0159(3) -0.0054(2) -0.0030(2) 0.0009(2)
O1 0.0185(3) 0.0280(3) 0.0168(3) -0.0088(2) -0.0043(2) 0.0062(2)
C2 0.0165(3) 0.0178(3) 0.0163(3) -0.0059(2) -0.0031(2) 0.0008(2)
C21 0.0173(3) 0.0195(3) 0.0169(3) -0.0079(3) -0.0028(2) 0.0007(2)
C22 0.0218(4) 0.0314(4) 0.0189(3) -0.0125(3) -0.0035(3) 0.0056(3)
N21 0.0188(3) 0.0213(3) 0.0150(3) -0.0075(2) -0.0045(2) 0.0020(2)
O21 0.0237(3) 0.0319(3) 0.0172(3) -0.0120(3) -0.0077(2) 0.0075(3)
C3 0.0186(3) 0.0205(3) 0.0196(3) -0.0075(3) -0.0033(3) 0.0027(3)
C4 0.0183(3) 0.0190(3) 0.0203(3) -0.0056(3) -0.0049(3) 0.0020(3)
C41 0.0220(4) 0.0262(4) 0.0287(4) -0.0083(4) -0.0081(3) 0.0067(3)
C5 0.0206(3) 0.0216(3) 0.0180(3) -0.0050(3) -0.0057(3) 0.0019(3)
C6 0.0202(3) 0.0235(4) 0.0156(3) -0.0061(3) -0.0038(3) 0.0025(3)

loop_
_atom_type_symbol
_atom_type_description
_atom_type_scat_dispersion_real
_atom_type_scat_dispersion_imag
_atom_type_scat_source
C C 0.0033 0.0016 'International Tables Vol C Tables 4.2.6.8 and 6.1.1.4'
H H 0 0 'International Tables Vol C Tables 4.2.6.8 and 6.1.1.4'
N N 0.0061 0.0033 'International Tables Vol C Tables 4.2.6.8 and 6.1.1.4'
O O 0.0106 0.006 'International Tables Vol C Tables 4.2.6.8 and 6.1.1.4'
Cu Cu 0.3201 1.2651 'International Tables Vol C Tables 4.2.6.8 and 6.1.1.4'

loop_
_exptl_crystal_face_index_h
_exptl_crystal_face_index_k
_exptl_crystal_face_index_l
_exptl_crystal_face_perp_dist
0 1 0 0.0507
0 -1 0 0.0239
0 0 1 0.0477
0 0 -1 0.0308
-1 0 0 0.1257
1 0 0 0.1192
0 1 1 0.0575
0 -1 -1 0.0302

loop_
_geom_angle_atom_site_label_1
_geom_angle_atom_site_label_2
_geom_angle_atom_site_label_3
_geom_angle
_geom_angle_site_symmetry_1
_geom_angle_site_symmetry_3
O1 Cu1 O1 180 . 2_666
O1 Cu1 N21 91.71(3) . .
O1 Cu1 N21 88.29(3) 2_666 .
O1 Cu1 N21 88.29(3) . 2_666
O1 Cu1 N21 91.71(3) 2_666 2_666
N21 Cu1 N21 180 . 2_666
O1 C1 C6 117.27(8) . .
O1 C1 C2 124.38(8) . .
C6 C1 C2 118.35(8) . .
C1 O1 Cu1 128.93(6) . .
C3 C2 C1 117.70(8) . .
C3 C2 C21 118.08(8) . .
C1 C2 C21 124.22(8) . .
N21 C21 C2 119.93(8) . .
N21 C21 C22 120.05(8) . .
C2 C21 C22 120.02(8) . .
C21 C22 H22A 109.5 . .
C21 C22 H22B 109.5 . .
H22A C22 H22B 109.5 . .
C21 C22 H22C 109.5 . .
H22A C22 H22C 109.5 . .
H22B C22 H22C 109.5 . .
C21 N21 O21 114.87(7) . .
C21 N21 Cu1 130.37(6) . .
O21 N21 Cu1 114.43(6) . .
N21 O21 H21 109.5 . .
C4 C3 C2 123.59(8) . .
C4 C3 H3 118.2 . .
C2 C3 H3 118.2 . .
C3 C4 C5 117.42(8) . .
C3 C4 C41 121.27(9) . .
C5 C4 C41 121.28(9) . .
C4 C41 H41A 109.5 . .
C4 C41 H41B 109.5 . .
H41A C41 H41B 109.5 . .
C4 C41 H41C 109.5 . .
H41A C41 H41C 109.5 . .
H41B C41 H41C 109.5 . .
C6 C5 C4 120.90(8) . .
C6 C5 H5 119.5 . .
C4 C5 H5 119.5 . .
C5 C6 C1 122.03(8) . .
C5 C6 H6 119 . .
C1 C6 H6 119 . .

loop_
_geom_bond_atom_site_label_1
_geom_bond_atom_site_label_2
_geom_bond_distance
_geom_bond_site_symmetry_2
Cu1 O1 1.8757(7) .
Cu1 O1 1.8757(7) 2_666
Cu1 N21 1.9620(8) .
Cu1 N21 1.9620(8) 2_666
C1 O1 1.3228(11) .
C1 C6 1.4044(12) .
C1 C2 1.4218(12) .
C2 C3 1.4134(12) .
C2 C21 1.4695(12) .
C21 N21 1.2979(12) .
C21 C22 1.5018(12) .
C22 H22A 0.98 .
C22 H22B 0.98 .
C22 H22C 0.98 .
N21 O21 1.3976(10) .
O21 H21 0.84 .
C3 C4 1.3859(13) .
C3 H3 0.95 .
C4 C5 1.3985(13) .
C4 C41 1.5069(13) .
C41 H41A 0.98 .
C41 H41B 0.98 .
C41 H41C 0.98 .
C5 C6 1.3797(13) .
C5 H5 0.95 .
C6 H6 0.95 .

loop_
_geom_hbond_atom_site_label_D
_geom_hbond_atom_site_label_H
_geom_hbond_atom_site_label_A
_geom_hbond_distance_DH
_geom_hbond_distance_HA
_geom_hbond_distance_DA
_geom_hbond_angle_DHA
_geom_hbond_site_symmetry_A
O21 H21 O1 0.84 1.88 2.5562(10) 136.7 2_666
